data_4314684
loop_
_publ_author_name
'Adrian B. Chaplin'
'Andrew S. Weller'

_publ_section_title
;
 Amine- and Dimeric Amino-Borane Complexes of the {Rh(PiPr3)2}+ Fragment
 and Their Relevance to the Transition-Metal-Mediated Dehydrocoupling of
 Amine-Boranes
;
_journal_name_full 'Inorganic Chemistry'
_journal_page_first 1111
_journal_page_last 1121
_journal_paper_doi 10.1021/ic9020542
_journal_volume 49
_journal_year 2010
_chemical_formula_moiety 'C21 H56 B N P2 Rh, C32 H12 B F24'
_chemical_formula_sum 'C53 H68 B2 F24 N P2 Rh'
_chemical_formula_weight 1361.55
_chemical_melting_point ?
_space_group_IT_number 2
_symmetry_cell_setting triclinic
_symmetry_space_group_name_Hall '-P 1'
_symmetry_space_group_name_H-M 'P -1'
_atom_sites_solution_hydrogens geom
_atom_sites_solution_primary direct
_atom_sites_solution_secondary difmap
_audit_creation_method SHELXL-97
_cell_angle_alpha 105.4259(10)
_cell_angle_beta 104.2746(10)
_cell_angle_gamma 90.2780(8)
_cell_formula_units_Z 2
_cell_length_a 12.4135(2)
_cell_length_b 13.8862(3)
_cell_length_c 19.2604(4)
_cell_measurement_reflns_used 12063
_cell_measurement_temperature 150(2)
_cell_measurement_theta_max 27.485
_cell_measurement_theta_min 5.097
_cell_volume 3092.79(11)
_computing_cell_refinement 'Denzo/Scalepack (Otwinowski & Minor 1997)'
_computing_data_collection 'Collect (Nonius BV, 1997-2000)'
_computing_data_reduction 'Denzo/Scalepack (Otwinowski & Minor 1997)'
_computing_molecular_graphics 'ORTEP3 (Farrugia, 1997)'
_computing_publication_material 'Bruker SHELXTL'
_computing_structure_refinement 'SHELXL-97 (Sheldrick, 2008)'
_computing_structure_solution 'SIR2004 (Burla et al., 2005)'
_diffrn_ambient_temperature 150(2)
_diffrn_detector_area_resol_mean 9
_diffrn_measured_fraction_theta_full 0.987
_diffrn_measured_fraction_theta_max 0.987
_diffrn_measurement_device '95mm CCD camera on \k-goniostat'
_diffrn_measurement_device_type KappaCCD
_diffrn_measurement_method CCD
_diffrn_radiation_monochromator 'horizonally mounted graphite crystal'
_diffrn_radiation_source 'fine-focus sealed tube'
_diffrn_radiation_type MoK\a
_diffrn_radiation_wavelength 0.71073
_diffrn_reflns_av_R_equivalents 0.0244
_diffrn_reflns_av_sigmaI/netI 0.0513
_diffrn_reflns_limit_h_max 14
_diffrn_reflns_limit_h_min -15
_diffrn_reflns_limit_k_max 16
_diffrn_reflns_limit_k_min -17
_diffrn_reflns_limit_l_max 24
_diffrn_reflns_limit_l_min -23
_diffrn_reflns_number 20886
_diffrn_reflns_theta_full 26.37
_diffrn_reflns_theta_max 26.37
_diffrn_reflns_theta_min 5.10
_exptl_absorpt_coefficient_mu 0.435
_exptl_absorpt_correction_T_max 1.0
_exptl_absorpt_correction_T_min 0.912
_exptl_absorpt_correction_type multi-scan
_exptl_absorpt_process_details 'Denzo/Scalepack (Otwinowski & Minor 1997)'
_exptl_crystal_colour colourless
_exptl_crystal_density_diffrn 1.462
_exptl_crystal_density_meas ?
_exptl_crystal_density_method 'not measured'
_exptl_crystal_description block
_exptl_crystal_F_000 1388
_exptl_crystal_size_max 0.26
_exptl_crystal_size_mid 0.12
_exptl_crystal_size_min 0.08
_refine_diff_density_max 0.709
_refine_diff_density_min -0.555
_refine_diff_density_rms 0.063
_refine_ls_extinction_coef 0.0028(6)
_refine_ls_extinction_expression Fc^*^=kFc[1+0.001xFc^2^\l^3^/sin(2\q)]^-1/4^
_refine_ls_extinction_method SHELXL
_refine_ls_goodness_of_fit_ref 1.020
_refine_ls_hydrogen_treatment mixed
_refine_ls_matrix_type full
_refine_ls_number_parameters 978
_refine_ls_number_reflns 12505
_refine_ls_number_restraints 592
_refine_ls_restrained_S_all 1.144
_refine_ls_R_factor_all 0.0635
_refine_ls_R_factor_gt 0.0443
_refine_ls_shift/su_max 0.001
_refine_ls_shift/su_mean 0.000
_refine_ls_structure_factor_coef Fsqd
_refine_ls_weighting_details 'calc w=1/[\s^2^(Fo^2^)+(0.0480P)^2^+2.8107P] where P=(Fo^2^+2Fc^2^)/3'
_refine_ls_weighting_scheme calc
_refine_ls_wR_factor_gt 0.1039
_refine_ls_wR_factor_ref 0.1142
_reflns_number_gt 9855
_reflns_number_total 12505
_reflns_threshold_expression >2sigma(I)
_cod_data_source_file ic9020542_si_002_3.cif
_cod_data_source_block 097abc09
_cod_depositor_comments
;
The following automatic conversions were performed:
'_symmetry_cell_setting' value 'Triclinic' changed to 'triclinic'
according to '/home/adriana/struct/CIF-dictionaries/cif_core.dic'
dictionary named 'cif_core.dic' version 2.4.1 from 2010-06-29.

Automatic conversion script
Id: cif_fix_enum 1555 2011-01-17 13:19:09Z saulius 

The following automatic conversions were performed:

'_chemical_melting_point' value 'not measured' was changed to '?' -
the value is undefined or not given.

Automatic conversion script
Id: cif_fix_values 1569 2011-02-09 13:29:24Z adriana 

The following automatic conversions were performed:

'_exptl_crystal_density_meas' value 'not measured' was changed to '?'
- the value is perceived as not measured.

Automatic conversion script
Id: cif_fix_values 3008 2015-01-20 13:52:24Z robertas 
;
_cod_original_cell_volume 3092.79(10)
_cod_database_code 4314684

loop_
_symmetry_equiv_pos_as_xyz
'x, y, z'
'-x, -y, -z'

loop_
_atom_site_label
_atom_site_type_symbol
_atom_site_fract_x
_atom_site_fract_y
_atom_site_fract_z
_atom_site_U_iso_or_equiv
_atom_site_adp_type
_atom_site_occupancy
_atom_site_symmetry_multiplicity
_atom_site_calc_flag
_atom_site_refinement_flags
_atom_site_disorder_assembly
_atom_site_disorder_group
Rh1 Rh 0.62350(2) 0.178426(19) 0.249592(14) 0.03243(10) Uani 1 1 d . A .
H0A H 0.534(3) 0.106(2) 0.1933(18) 0.039 Uiso 1 1 d . . .
H0B H 0.525(3) 0.186(2) 0.2828(18) 0.039 Uiso 1 1 d . . .
P1 P 0.51113(7) 0.28304(7) 0.19180(5) 0.0392(2) Uani 1 1 d . . .
P2 P 0.66625(7) 0.04028(6) 0.29457(5) 0.0365(2) Uani 1 1 d . . .
B1 B 0.8117(3) 0.2297(3) 0.2786(2) 0.0392(9) Uani 1 1 d D . .
H1A H 0.755(3) 0.182(3) 0.2153(16) 0.047 Uiso 1 1 d D . .
H1B H 0.739(3) 0.266(3) 0.3110(19) 0.047 Uiso 1 1 d D . .
H1C H 0.878(3) 0.186(3) 0.310(2) 0.047 Uiso 1 1 d . . .
N1 N 0.8857(2) 0.3211(2) 0.27304(18) 0.0428(7) Uani 1 1 d . A .
C1 C 0.8213(3) 0.3830(3) 0.2278(3) 0.0669(13) Uani 1 1 d . . .
H1D H 0.8703 0.4387 0.2281 0.100 Uiso 1 1 calc R A .
H1E H 0.7598 0.4096 0.2490 0.100 Uiso 1 1 calc R . .
H1F H 0.7911 0.3417 0.1765 0.100 Uiso 1 1 calc R . .
C2 C 0.9786(4) 0.2821(3) 0.2410(3) 0.0662(12) Uani 1 1 d . . .
H2A H 0.9486 0.2403 0.1898 0.099 Uiso 1 1 calc R A .
H2B H 1.0221 0.2418 0.2711 0.099 Uiso 1 1 calc R . .
H2C H 1.0267 0.3382 0.2410 0.099 Uiso 1 1 calc R . .
C3 C 0.9334(4) 0.3866(4) 0.3503(3) 0.0773(14) Uani 1 1 d . . .
H3A H 0.9786 0.3475 0.3806 0.116 Uiso 1 1 calc R A .
H3B H 0.8727 0.4128 0.3724 0.116 Uiso 1 1 calc R . .
H3C H 0.9802 0.4425 0.3485 0.116 Uiso 1 1 calc R . .
C4 C 0.5346(3) 0.2824(3) 0.09979(19) 0.0433(8) Uani 1 1 d . . .
H4 H 0.5997 0.3319 0.1111 0.052 Uiso 1 1 calc R . .
C5 C 0.5707(4) 0.1816(3) 0.0600(2) 0.0593(11) Uani 1 1 d . . .
H5A H 0.5085 0.1303 0.0452 0.089 Uiso 1 1 calc R . .
H5B H 0.6343 0.1623 0.0938 0.089 Uiso 1 1 calc R . .
H5C H 0.5922 0.1877 0.0156 0.089 Uiso 1 1 calc R . .
C6 C 0.4405(4) 0.3165(3) 0.0463(2) 0.0607(11) Uani 1 1 d . . .
H6A H 0.4631 0.3160 0.0009 0.091 Uiso 1 1 calc R . .
H6B H 0.4242 0.3845 0.0701 0.091 Uiso 1 1 calc R . .
H6C H 0.3737 0.2708 0.0334 0.091 Uiso 1 1 calc R . .
C7 C 0.5275(3) 0.4193(3) 0.2439(2) 0.0483(9) Uani 1 1 d . . .
H7 H 0.5910 0.4481 0.2306 0.058 Uiso 1 1 calc R . .
C8 C 0.5643(4) 0.4371(4) 0.3280(2) 0.0650(12) Uani 1 1 d . . .
H8A H 0.5805 0.5090 0.3521 0.098 Uiso 1 1 calc R . .
H8B H 0.6314 0.4020 0.3409 0.098 Uiso 1 1 calc R . .
H8C H 0.5046 0.4116 0.3450 0.098 Uiso 1 1 calc R . .
C9 C 0.4299(4) 0.4826(4) 0.2236(3) 0.0717(14) Uani 1 1 d . . .
H9A H 0.3651 0.4598 0.2372 0.108 Uiso 1 1 calc R . .
H9B H 0.4109 0.4753 0.1699 0.108 Uiso 1 1 calc R . .
H9C H 0.4513 0.5531 0.2508 0.108 Uiso 1 1 calc R . .
C10 C 0.3599(3) 0.2472(4) 0.1705(3) 0.0626(12) Uani 1 1 d . . .
H10 H 0.3201 0.2965 0.1458 0.075 Uiso 1 1 calc R . .
C11 C 0.3246(4) 0.1445(4) 0.1160(4) 0.0898(19) Uani 1 1 d . . .
H11A H 0.3560 0.0930 0.1398 0.135 Uiso 1 1 calc R . .
H11B H 0.3520 0.1398 0.0718 0.135 Uiso 1 1 calc R . .
H11C H 0.2431 0.1343 0.1014 0.135 Uiso 1 1 calc R . .
C12 C 0.3204(4) 0.2565(5) 0.2407(4) 0.097(2) Uani 1 1 d . . .
H12A H 0.2388 0.2491 0.2277 0.145 Uiso 1 1 calc R . .
H12B H 0.3467 0.3224 0.2758 0.145 Uiso 1 1 calc R . .
H12C H 0.3505 0.2040 0.2637 0.145 Uiso 1 1 calc R . .
C13 C 0.7110(8) -0.0660(8) 0.2230(5) 0.0440(19) Uani 0.714(17) 1 d PU A 1
H13 H 0.6924 -0.1304 0.2329 0.053 Uiso 0.714(17) 1 calc PR A 1
C14 C 0.8339(8) -0.0595(6) 0.2287(7) 0.064(2) Uani 0.714(17) 1 d PU A 1
H14A H 0.8504 -0.1130 0.1888 0.095 Uiso 0.714(17) 1 calc PR A 1
H14B H 0.8752 -0.0671 0.2771 0.095 Uiso 0.714(17) 1 calc PR A 1
H14C H 0.8563 0.0057 0.2240 0.095 Uiso 0.714(17) 1 calc PR A 1
C15 C 0.6468(10) -0.0718(8) 0.1426(5) 0.063(2) Uani 0.714(17) 1 d PU A 1
H15A H 0.6699 -0.0132 0.1291 0.095 Uiso 0.714(17) 1 calc PR A 1
H15B H 0.5666 -0.0729 0.1390 0.095 Uiso 0.714(17) 1 calc PR A 1
H15C H 0.6630 -0.1330 0.1087 0.095 Uiso 0.714(17) 1 calc PR A 1
C113 C 0.732(2) -0.057(2) 0.2463(15) 0.051(4) Uani 0.286(17) 1 d PU A 2
H113 H 0.7075 -0.1203 0.2552 0.062 Uiso 0.286(17) 1 calc PR A 2
C114 C 0.8594(17) -0.0481(17) 0.2664(15) 0.057(5) Uani 0.286(17) 1 d PU A 2
H11D H 0.8857 -0.1044 0.2335 0.086 Uiso 0.286(17) 1 calc PR A 2
H11E H 0.8885 -0.0493 0.3183 0.086 Uiso 0.286(17) 1 calc PR A 2
H11F H 0.8858 0.0151 0.2603 0.086 Uiso 0.286(17) 1 calc PR A 2
C115 C 0.691(2) -0.0680(19) 0.1615(15) 0.056(5) Uani 0.286(17) 1 d PU A 2
H11G H 0.7185 -0.0087 0.1506 0.085 Uiso 0.286(17) 1 calc PR A 2
H11H H 0.6096 -0.0745 0.1462 0.085 Uiso 0.286(17) 1 calc PR A 2
H11I H 0.7201 -0.1279 0.1340 0.085 Uiso 0.286(17) 1 calc PR A 2
C16 C 0.7766(9) 0.0537(7) 0.3785(6) 0.053(2) Uani 0.714(17) 1 d PU A 1
H16 H 0.8469 0.0690 0.3657 0.064 Uiso 0.714(17) 1 calc PR A 1
C17 C 0.7666(10) 0.1428(9) 0.4420(5) 0.077(3) Uani 0.714(17) 1 d PU A 1
H17A H 0.7091 0.1259 0.4646 0.115 Uiso 0.714(17) 1 calc PR A 1
H17B H 0.7460 0.2005 0.4227 0.115 Uiso 0.714(17) 1 calc PR A 1
H17C H 0.8382 0.1594 0.4797 0.115 Uiso 0.714(17) 1 calc PR A 1
C18 C 0.7944(9) -0.0429(8) 0.4045(6) 0.076(3) Uani 0.714(17) 1 d PU A 1
H18A H 0.8653 -0.0345 0.4425 0.113 Uiso 0.714(17) 1 calc PR A 1
H18B H 0.7959 -0.0997 0.3618 0.113 Uiso 0.714(17) 1 calc PR A 1
H18C H 0.7332 -0.0556 0.4255 0.113 Uiso 0.714(17) 1 calc PR A 1
C116 C 0.765(3) 0.083(2) 0.3946(17) 0.056(4) Uani 0.286(17) 1 d PU A 2
H116 H 0.8405 0.0988 0.3881 0.067 Uiso 0.286(17) 1 calc PR A 2
C117 C 0.736(2) 0.182(2) 0.4457(14) 0.071(5) Uani 0.286(17) 1 d PU A 2
H11J H 0.6545 0.1840 0.4353 0.106 Uiso 0.286(17) 1 calc PR A 2
H11K H 0.7677 0.2400 0.4358 0.106 Uiso 0.286(17) 1 calc PR A 2
H11L H 0.7661 0.1837 0.4981 0.106 Uiso 0.286(17) 1 calc PR A 2
C118 C 0.779(2) -0.0026(19) 0.4324(13) 0.066(5) Uani 0.286(17) 1 d PU A 2
H11M H 0.8496 0.0101 0.4713 0.098 Uiso 0.286(17) 1 calc PR A 2
H11N H 0.7799 -0.0662 0.3951 0.098 Uiso 0.286(17) 1 calc PR A 2
H11O H 0.7170 -0.0063 0.4548 0.098 Uiso 0.286(17) 1 calc PR A 2
C19 C 0.5457(3) -0.0239(3) 0.3092(2) 0.0490(9) Uani 1 1 d . A .
H19 H 0.5758 -0.0774 0.3329 0.059 Uiso 1 1 calc R . .
C20 C 0.4587(4) -0.0757(4) 0.2378(3) 0.0763(14) Uani 1 1 d . . .
H20A H 0.3980 -0.1079 0.2499 0.114 Uiso 1 1 calc R A .
H20B H 0.4931 -0.1266 0.2058 0.114 Uiso 1 1 calc R . .
H20C H 0.4290 -0.0262 0.2115 0.114 Uiso 1 1 calc R . .
C21 C 0.4889(5) 0.0446(4) 0.3623(3) 0.0798(15) Uani 1 1 d . . .
H21A H 0.4568 0.0978 0.3408 0.120 Uiso 1 1 calc R A .
H21B H 0.5436 0.0744 0.4099 0.120 Uiso 1 1 calc R . .
H21C H 0.4295 0.0058 0.3707 0.120 Uiso 1 1 calc R . .
B2 B 0.1262(3) 0.6973(2) 0.25488(17) 0.0263(7) Uani 1 1 d . . .
C22 C 0.1293(2) 0.8135(2) 0.24974(16) 0.0272(6) Uani 1 1 d . . .
C23 C 0.1533(3) 0.8956(2) 0.31304(16) 0.0326(7) Uani 1 1 d . . .
H23 H 0.1739 0.8840 0.3608 0.039 Uiso 1 1 calc R . .
C24 C 0.1482(3) 0.9938(2) 0.30842(18) 0.0362(7) Uani 1 1 d . B .
C25 C 0.1185(3) 1.0146(2) 0.24027(18) 0.0360(7) Uani 1 1 d . . .
H25 H 0.1169 1.0817 0.2372 0.043 Uiso 1 1 calc R . .
C26 C 0.0910(3) 0.9346(2) 0.17652(17) 0.0327(7) Uani 1 1 d . C .
C27 C 0.0961(2) 0.8366(2) 0.18152(16) 0.0289(6) Uani 1 1 d . . .
H27 H 0.0763 0.7833 0.1369 0.035 Uiso 1 1 calc R . .
C28 C 0.1677(3) 1.0779(3) 0.3782(2) 0.0551(11) Uani 1 1 d D . .
F1 F 0.2584(5) 1.0677(7) 0.4288(4) 0.0435(15) Uani 0.617(15) 1 d PDU B 1
F2 F 0.1708(9) 1.1690(3) 0.3711(3) 0.080(2) Uani 0.617(15) 1 d PDU B 1
F3 F 0.0809(4) 1.0730(6) 0.4127(3) 0.0650(19) Uani 0.617(15) 1 d PDU B 1
F101 F 0.2333(9) 1.0625(11) 0.4392(6) 0.042(2) Uani 0.383(15) 1 d PDU B 2
F102 F 0.2261(11) 1.1571(6) 0.3666(5) 0.073(3) Uani 0.383(15) 1 d PDU B 2
F103 F 0.0760(6) 1.1151(10) 0.3906(7) 0.089(3) Uani 0.383(15) 1 d PDU B 2
C29 C 0.0529(4) 0.9529(3) 0.1015(2) 0.0503(10) Uani 1 1 d . . .
F4 F -0.0637(8) 0.9195(9) 0.0707(6) 0.060(2) Uani 0.52(2) 1 d PDU C 1
F5 F 0.0602(13) 1.0469(12) 0.1011(11) 0.056(3) Uani 0.52(2) 1 d PDU C 1
F6 F 0.0964(11) 0.9003(9) 0.0507(5) 0.070(2) Uani 0.52(2) 1 d PDU C 1
F104 F 0.1422(11) 0.9356(9) 0.0675(6) 0.073(2) Uani 0.48(2) 1 d PDU C 2
F105 F -0.0274(12) 0.8992(8) 0.0580(6) 0.068(3) Uani 0.48(2) 1 d PDU C 2
F106 F 0.0330(15) 1.0498(13) 0.1072(13) 0.060(3) Uani 0.48(2) 1 d PDU C 2
C30 C 0.0047(2) 0.6784(2) 0.27003(15) 0.0268(6) Uani 1 1 d . . .
C31 C -0.0085(3) 0.6872(2) 0.34175(16) 0.0345(7) Uani 1 1 d . . .
H31 H 0.0559 0.7010 0.3826 0.041 Uiso 1 1 calc R . .
C32 C -0.1119(3) 0.6765(3) 0.35521(18) 0.0391(8) Uani 1 1 d . D .
C33 C -0.2084(3) 0.6591(3) 0.29804(18) 0.0376(7) Uani 1 1 d . . .
H33 H -0.2793 0.6518 0.3072 0.045 Uiso 1 1 calc R . .
C34 C -0.1984(2) 0.6527(2) 0.22688(16) 0.0299(6) Uani 1 1 d . . .
C35 C -0.0946(2) 0.6609(2) 0.21296(16) 0.0280(6) Uani 1 1 d . . .
H35 H -0.0906 0.6545 0.1633 0.034 Uiso 1 1 calc R . .
C36 C -0.1195(4) 0.6807(4) 0.4322(2) 0.0573(11) Uani 1 1 d . . .
F7 F -0.2136(4) 0.6207(4) 0.4295(2) 0.0682(15) Uani 0.566(5) 1 d PDU D 1
F8 F -0.0393(5) 0.6513(7) 0.4709(4) 0.0790(19) Uani 0.566(5) 1 d PDU D 1
F9 F -0.1526(7) 0.7661(4) 0.4638(3) 0.0838(18) Uani 0.566(5) 1 d PDU D 1
F107 F -0.0357(6) 0.7568(6) 0.4865(3) 0.084(2) Uani 0.434(5) 1 d PDU D 2
F108 F -0.2015(6) 0.7133(9) 0.4522(4) 0.085(2) Uani 0.434(5) 1 d PDU D 2
F109 F -0.0736(9) 0.6032(6) 0.4557(5) 0.078(2) Uani 0.434(5) 1 d PDU D 2
C37 C -0.3019(3) 0.6313(2) 0.16401(18) 0.0363(7) Uani 1 1 d . . .
F10 F -0.38711(17) 0.6794(2) 0.18332(13) 0.0664(7) Uani 1 1 d U . .
F11 F -0.3369(2) 0.53459(16) 0.14052(13) 0.0635(7) Uani 1 1 d U . .
F12 F -0.28934(17) 0.6570(2) 0.10474(12) 0.0605(6) Uani 1 1 d U . .
C38 C 0.2276(2) 0.6775(2) 0.32145(15) 0.0267(6) Uani 1 1 d . . .
C39 C 0.3303(2) 0.7335(2) 0.35055(16) 0.0285(6) Uani 1 1 d . . .
H39 H 0.3427 0.7890 0.3327 0.034 Uiso 1 1 calc R . .
C40 C 0.4152(2) 0.7108(2) 0.40487(17) 0.0310(7) Uani 1 1 d . . .
C41 C 0.4009(3) 0.6317(2) 0.43339(17) 0.0349(7) Uani 1 1 d . . .
H41 H 0.4583 0.6174 0.4713 0.042 Uiso 1 1 calc R . .
C42 C 0.3004(3) 0.5738(2) 0.40499(18) 0.0359(7) Uani 1 1 d . E .
C43 C 0.2169(2) 0.5952(2) 0.34937(17) 0.0315(7) Uani 1 1 d . . .
H43 H 0.1501 0.5526 0.3295 0.038 Uiso 1 1 calc R . .
C44 C 0.5243(3) 0.7723(3) 0.43120(19) 0.0390(8) Uani 1 1 d . . .
F13 F 0.59245(17) 0.75233(18) 0.48978(13) 0.0607(6) Uani 1 1 d U . .
F14 F 0.57894(17) 0.75658(18) 0.37696(13) 0.0587(6) Uani 1 1 d U . .
F15 F 0.51202(17) 0.87054(15) 0.44954(12) 0.0510(5) Uani 1 1 d U . .
C45 C 0.2793(3) 0.4908(3) 0.4364(2) 0.0540(10) Uani 1 1 d . . .
F16 F 0.2289(9) 0.4070(7) 0.3802(5) 0.073(2) Uani 0.586(15) 1 d PDU E 1
F17 F 0.3653(6) 0.4700(7) 0.4835(5) 0.070(2) Uani 0.586(15) 1 d PDU E 1
F18 F 0.2025(7) 0.5128(7) 0.4764(6) 0.082(2) Uani 0.586(15) 1 d PDU E 1
F116 F 0.2515(13) 0.5282(9) 0.5014(6) 0.090(3) Uani 0.414(15) 1 d PDU E 2
F117 F 0.2008(9) 0.4247(11) 0.3991(7) 0.064(3) Uani 0.414(15) 1 d PDU E 2
F118 F 0.3716(7) 0.4370(9) 0.4479(8) 0.067(3) Uani 0.414(15) 1 d PDU E 2
C46 C 0.1448(2) 0.6203(2) 0.17841(15) 0.0265(6) Uani 1 1 d . . .
C47 C 0.2243(2) 0.6476(2) 0.14514(16) 0.0287(6) Uani 1 1 d . . .
H47 H 0.2642 0.7114 0.1666 0.034 Uiso 1 1 calc R . .
C48 C 0.2469(3) 0.5849(2) 0.08213(16) 0.0316(7) Uani 1 1 d . . .
C49 C 0.1919(3) 0.4899(2) 0.05047(17) 0.0347(7) Uani 1 1 d . . .
H49 H 0.2065 0.4465 0.0070 0.042 Uiso 1 1 calc R . .
C50 C 0.1160(3) 0.4600(2) 0.08342(17) 0.0327(7) Uani 1 1 d . F .
C51 C 0.0919(2) 0.5244(2) 0.14604(16) 0.0293(6) Uani 1 1 d . . .
H51 H 0.0381 0.5022 0.1671 0.035 Uiso 1 1 calc R . .
C52 C 0.3277(3) 0.6194(3) 0.04658(18) 0.0398(8) Uani 1 1 d . . .
F19 F 0.40831(19) 0.55719(19) 0.03836(15) 0.0666(7) Uani 1 1 d U . .
F20 F 0.2808(2) 0.6258(2) -0.02167(13) 0.0715(7) Uani 1 1 d U . .
F21 F 0.3809(2) 0.70823(19) 0.08474(14) 0.0730(8) Uani 1 1 d U . .
C53 C 0.0594(3) 0.3565(2) 0.05246(19) 0.0429(8) Uani 1 1 d . . .
F22 F 0.0350(9) 0.3249(5) -0.0193(3) 0.081(2) Uani 0.552(12) 1 d PDU F 1
F23 F 0.1099(8) 0.2917(9) 0.0816(6) 0.073(3) Uani 0.552(12) 1 d PDU F 1
F24 F -0.0462(6) 0.3524(5) 0.0660(6) 0.070(2) Uani 0.552(12) 1 d PDU F 1
F122 F 0.0873(11) 0.3025(11) 0.1011(6) 0.063(3) Uani 0.448(12) 1 d PDU F 2
F123 F -0.0422(7) 0.3515(7) 0.0275(7) 0.073(3) Uani 0.448(12) 1 d PDU F 2
F124 F 0.0998(11) 0.3022(6) -0.0060(6) 0.083(3) Uani 0.448(12) 1 d PDU F 2

loop_
_atom_site_aniso_label
_atom_site_aniso_U_11
_atom_site_aniso_U_22
_atom_site_aniso_U_33
_atom_site_aniso_U_23
_atom_site_aniso_U_13
_atom_site_aniso_U_12
Rh1 0.02756(14) 0.03570(15) 0.03949(16) 0.02006(11) 0.00800(10) 0.00485(10)
P1 0.0283(4) 0.0456(5) 0.0503(5) 0.0274(4) 0.0070(4) 0.0061(4)
P2 0.0322(4) 0.0379(5) 0.0478(5) 0.0245(4) 0.0116(4) 0.0060(4)
B1 0.0321(19) 0.0348(19) 0.054(2) 0.0212(18) 0.0070(17) 0.0047(16)
N1 0.0263(14) 0.0390(15) 0.0672(19) 0.0260(15) 0.0075(13) 0.0049(12)
C1 0.041(2) 0.059(2) 0.119(4) 0.062(3) 0.012(2) 0.0072(19)
C2 0.048(2) 0.062(3) 0.109(4) 0.041(3) 0.037(2) 0.016(2)
C3 0.066(3) 0.068(3) 0.083(3) 0.006(3) 0.009(3) -0.026(2)
C4 0.0399(19) 0.048(2) 0.0437(19) 0.0236(17) 0.0025(15) 0.0010(16)
C5 0.072(3) 0.060(3) 0.048(2) 0.024(2) 0.010(2) 0.013(2)
C6 0.060(3) 0.070(3) 0.053(2) 0.033(2) -0.0005(19) 0.013(2)
C7 0.044(2) 0.049(2) 0.058(2) 0.0245(18) 0.0139(17) 0.0158(17)
C8 0.068(3) 0.067(3) 0.059(3) 0.019(2) 0.014(2) 0.031(2)
C9 0.071(3) 0.069(3) 0.078(3) 0.029(2) 0.013(2) 0.042(2)
C10 0.0285(19) 0.081(3) 0.095(3) 0.058(3) 0.009(2) 0.0060(19)
C11 0.039(2) 0.080(3) 0.149(5) 0.063(4) -0.011(3) -0.017(2)
C12 0.045(3) 0.163(6) 0.128(5) 0.100(5) 0.040(3) 0.028(3)
C13 0.048(4) 0.033(3) 0.053(5) 0.012(4) 0.015(4) 0.006(3)
C14 0.057(4) 0.051(4) 0.087(6) 0.014(4) 0.031(4) 0.013(3)
C15 0.078(6) 0.056(4) 0.051(5) 0.007(3) 0.017(4) 0.014(4)
C113 0.053(7) 0.043(6) 0.061(8) 0.015(6) 0.017(6) 0.008(5)
C114 0.044(7) 0.053(7) 0.075(9) 0.010(7) 0.024(7) 0.017(6)
C115 0.058(8) 0.048(7) 0.058(8) 0.007(6) 0.012(7) 0.012(7)
C16 0.059(4) 0.049(5) 0.050(5) 0.027(4) -0.004(3) -0.003(3)
C17 0.100(6) 0.071(5) 0.045(4) 0.015(4) -0.005(4) -0.001(4)
C18 0.079(5) 0.067(5) 0.079(5) 0.049(4) -0.014(4) -0.007(4)
C116 0.062(6) 0.059(8) 0.048(7) 0.028(6) 0.004(6) 0.002(6)
C117 0.083(9) 0.079(9) 0.046(7) 0.018(7) 0.006(7) 0.007(8)
C118 0.074(8) 0.069(8) 0.060(8) 0.040(6) 0.005(6) 0.000(7)
C19 0.046(2) 0.047(2) 0.071(3) 0.0379(19) 0.0217(19) 0.0077(17)
C20 0.058(3) 0.070(3) 0.104(4) 0.040(3) 0.010(3) -0.016(2)
C21 0.082(3) 0.088(4) 0.107(4) 0.054(3) 0.063(3) 0.025(3)
B2 0.0258(16) 0.0286(17) 0.0223(15) 0.0068(13) 0.0024(13) 0.0033(13)
C22 0.0227(14) 0.0305(15) 0.0258(14) 0.0059(12) 0.0034(11) 0.0035(12)
C23 0.0310(16) 0.0365(17) 0.0251(14) 0.0055(13) 0.0012(12) 0.0086(13)
C24 0.0326(17) 0.0297(16) 0.0361(17) -0.0005(14) 0.0007(13) 0.0075(13)
C25 0.0353(17) 0.0234(15) 0.0438(18) 0.0062(14) 0.0031(14) 0.0051(13)
C26 0.0326(16) 0.0302(15) 0.0357(16) 0.0133(13) 0.0049(13) 0.0057(13)
C27 0.0295(15) 0.0268(14) 0.0264(14) 0.0055(12) 0.0020(12) 0.0013(12)
C28 0.055(2) 0.043(2) 0.046(2) -0.0059(17) -0.0056(18) 0.0120(18)
F1 0.042(3) 0.050(2) 0.029(2) -0.0025(19) 0.007(2) -0.005(2)
F2 0.123(5) 0.026(2) 0.065(3) -0.0065(18) -0.006(3) 0.024(3)
F3 0.053(2) 0.065(3) 0.056(3) -0.016(2) 0.0110(19) 0.020(2)
F101 0.043(4) 0.049(4) 0.029(4) -0.003(3) 0.016(3) -0.003(3)
F102 0.103(6) 0.025(3) 0.063(4) -0.005(3) -0.012(4) 0.010(4)
F103 0.071(4) 0.076(5) 0.080(5) -0.029(4) 0.000(3) 0.042(4)
C29 0.074(3) 0.0345(19) 0.041(2) 0.0162(17) 0.006(2) 0.0052(19)
F4 0.052(4) 0.076(4) 0.047(3) 0.028(3) -0.012(3) -0.003(3)
F5 0.068(6) 0.044(4) 0.061(4) 0.034(3) 0.005(4) -0.001(4)
F6 0.103(5) 0.077(4) 0.041(3) 0.028(3) 0.026(3) 0.026(4)
F104 0.099(5) 0.079(5) 0.052(4) 0.029(3) 0.028(4) 0.009(4)
F105 0.086(5) 0.057(4) 0.048(4) 0.027(3) -0.019(4) -0.013(4)
F106 0.081(7) 0.043(3) 0.060(4) 0.028(3) 0.006(5) 0.012(4)
C30 0.0287(15) 0.0273(14) 0.0238(14) 0.0082(12) 0.0042(11) 0.0074(12)
C31 0.0351(17) 0.0418(18) 0.0245(15) 0.0085(13) 0.0047(13) 0.0119(14)
C32 0.0425(19) 0.0478(19) 0.0321(16) 0.0147(15) 0.0147(14) 0.0182(16)
C33 0.0344(17) 0.0434(18) 0.0423(18) 0.0180(15) 0.0163(14) 0.0145(14)
C34 0.0285(15) 0.0288(15) 0.0326(15) 0.0101(13) 0.0065(12) 0.0075(12)
C35 0.0315(15) 0.0288(15) 0.0245(14) 0.0093(12) 0.0065(12) 0.0049(12)
C36 0.058(3) 0.087(3) 0.037(2) 0.023(2) 0.0242(19) 0.028(2)
F7 0.077(3) 0.094(3) 0.046(2) 0.032(2) 0.025(2) -0.021(2)
F8 0.063(3) 0.142(5) 0.044(3) 0.047(4) 0.013(2) 0.019(4)
F9 0.143(5) 0.066(3) 0.047(3) 0.000(2) 0.049(3) -0.001(3)
F107 0.101(4) 0.117(4) 0.025(2) -0.004(3) 0.025(3) -0.018(4)
F108 0.056(3) 0.141(5) 0.059(3) 0.018(4) 0.028(3) 0.018(4)
F109 0.126(6) 0.073(4) 0.047(4) 0.033(3) 0.028(4) 0.012(4)
C37 0.0308(16) 0.0355(17) 0.0417(18) 0.0105(15) 0.0077(14) 0.0052(13)
F10 0.0310(11) 0.0844(17) 0.0645(14) -0.0019(13) 0.0012(10) 0.0176(11)
F11 0.0683(15) 0.0408(12) 0.0622(14) 0.0097(10) -0.0128(12) -0.0094(11)
F12 0.0401(12) 0.0932(17) 0.0511(12) 0.0425(12) -0.0073(10) -0.0018(11)
C38 0.0262(15) 0.0299(15) 0.0228(13) 0.0065(12) 0.0049(11) 0.0049(12)
C39 0.0305(15) 0.0309(15) 0.0264(14) 0.0114(12) 0.0075(12) 0.0045(12)
C40 0.0256(15) 0.0341(16) 0.0314(15) 0.0093(13) 0.0032(12) 0.0025(12)
C41 0.0271(16) 0.0431(18) 0.0354(16) 0.0194(14) 0.0005(13) 0.0050(13)
C42 0.0314(16) 0.0397(17) 0.0408(17) 0.0220(15) 0.0052(14) 0.0036(14)
C43 0.0248(15) 0.0347(16) 0.0340(16) 0.0135(13) 0.0015(12) 0.0021(12)
C44 0.0290(16) 0.0447(19) 0.0433(18) 0.0197(16) 0.0011(14) 0.0009(14)
F13 0.0366(11) 0.0714(15) 0.0679(14) 0.0379(12) -0.0179(10) -0.0116(10)
F14 0.0383(11) 0.0712(15) 0.0734(15) 0.0228(12) 0.0237(11) -0.0005(10)
F15 0.0440(11) 0.0399(11) 0.0608(13) 0.0119(10) 0.0008(10) -0.0057(9)
C45 0.035(2) 0.065(3) 0.069(3) 0.044(2) -0.0024(18) -0.0012(18)
F16 0.083(5) 0.052(3) 0.087(4) 0.037(3) 0.010(3) -0.008(3)
F17 0.053(3) 0.082(4) 0.080(4) 0.064(3) -0.016(3) -0.009(3)
F18 0.070(4) 0.103(4) 0.104(4) 0.067(3) 0.033(3) -0.001(3)
F116 0.102(6) 0.105(4) 0.079(5) 0.056(4) 0.019(4) -0.024(4)
F117 0.048(4) 0.070(5) 0.083(5) 0.053(4) -0.005(4) -0.015(3)
F118 0.043(3) 0.073(5) 0.097(6) 0.064(4) -0.006(4) 0.006(3)
C46 0.0251(14) 0.0288(15) 0.0237(14) 0.0103(12) -0.0004(11) 0.0067(12)
C47 0.0270(15) 0.0301(15) 0.0265(14) 0.0072(12) 0.0028(12) 0.0057(12)
C48 0.0299(16) 0.0347(16) 0.0293(15) 0.0094(13) 0.0054(12) 0.0094(13)
C49 0.0363(17) 0.0355(17) 0.0265(15) 0.0036(13) 0.0024(13) 0.0119(14)
C50 0.0324(16) 0.0289(15) 0.0293(15) 0.0067(13) -0.0045(13) 0.0047(13)
C51 0.0275(15) 0.0292(15) 0.0284(15) 0.0084(12) 0.0013(12) 0.0046(12)
C52 0.0378(18) 0.0441(19) 0.0362(17) 0.0079(15) 0.0105(14) 0.0072(15)
F19 0.0482(13) 0.0774(16) 0.0908(18) 0.0331(14) 0.0373(13) 0.0256(12)
F20 0.0523(14) 0.125(2) 0.0532(13) 0.0464(14) 0.0183(11) 0.0105(14)
F21 0.0856(18) 0.0626(15) 0.0744(16) -0.0015(13) 0.0498(14) -0.0200(13)
C53 0.043(2) 0.0323(17) 0.0396(19) 0.0019(15) -0.0055(16) 0.0029(15)
F22 0.116(5) 0.058(3) 0.042(2) -0.007(2) -0.008(3) -0.027(3)
F23 0.057(4) 0.037(3) 0.101(6) 0.022(4) -0.027(4) 0.002(3)
F24 0.048(3) 0.048(3) 0.093(5) -0.012(3) 0.017(3) -0.017(2)
F122 0.088(6) 0.037(4) 0.058(4) 0.018(3) 0.005(3) -0.014(4)
F123 0.040(3) 0.049(3) 0.103(5) 0.017(4) -0.025(4) -0.002(3)
F124 0.104(6) 0.050(4) 0.079(4) -0.031(3) 0.049(4) -0.022(4)

loop_
_atom_type_symbol
_atom_type_description
_atom_type_scat_dispersion_real
_atom_type_scat_dispersion_imag
_atom_type_scat_source
C C 0.0033 0.0016 'International Tables Vol C Tables 4.2.6.8 and 6.1.1.4'
H H 0.0000 0.0000 'International Tables Vol C Tables 4.2.6.8 and 6.1.1.4'
B B 0.0013 0.0007 'International Tables Vol C Tables 4.2.6.8 and 6.1.1.4'
N N 0.0061 0.0033 'International Tables Vol C Tables 4.2.6.8 and 6.1.1.4'
F F 0.0171 0.0103 'International Tables Vol C Tables 4.2.6.8 and 6.1.1.4'
P P 0.1023 0.0942 'International Tables Vol C Tables 4.2.6.8 and 6.1.1.4'
Rh Rh -1.1178 0.9187 'International Tables Vol C Tables 4.2.6.8 and 6.1.1.4'

loop_
_geom_angle_atom_site_label_1
_geom_angle_atom_site_label_2
_geom_angle_atom_site_label_3
_geom_angle
_geom_angle_site_symmetry_1
_geom_angle_site_symmetry_3
_geom_angle_publ_flag
P2 Rh1 B1 90.77(10) . . ?
P2 Rh1 P1 157.05(3) . . ?
B1 Rh1 P1 112.05(10) . . ?
P2 Rh1 H0A 82.6(13) . . ?
B1 Rh1 H0A 142.9(13) . . ?
P1 Rh1 H0A 77.7(13) . . ?
P2 Rh1 H0B 87.1(13) . . ?
B1 Rh1 H0B 142.0(13) . . ?
P1 Rh1 H0B 76.5(13) . . ?
H0A Rh1 H0B 74.4(18) . . ?
P2 Rh1 H1A 95.0(11) . . ?
B1 Rh1 H1A 32.5(8) . . ?
P1 Rh1 H1A 103.0(11) . . ?
H0A Rh1 H1A 111.5(15) . . ?
H0B Rh1 H1A 174.0(15) . . ?
P2 Rh1 H1B 99.0(11) . . ?
B1 Rh1 H1B 32.4(8) . . ?
P1 Rh1 H1B 101.7(11) . . ?
H0A Rh1 H1B 174.6(15) . . ?
H0B Rh1 H1B 110.8(15) . . ?
H1A Rh1 H1B 63.3(16) . . ?
C10 P1 C4 104.09(19) . . ?
C10 P1 C7 104.9(2) . . ?
C4 P1 C7 103.74(17) . . ?
C10 P1 Rh1 113.44(13) . . ?
C4 P1 Rh1 113.13(12) . . ?
C7 P1 Rh1 116.32(12) . . ?
C113 P2 C16 90.3(9) . . ?
C113 P2 C19 104.3(11) . . ?
C16 P2 C19 105.3(4) . . ?
C113 P2 C13 12.8(9) . . ?
C16 P2 C13 103.1(4) . . ?
C19 P2 C13 100.9(3) . . ?
C113 P2 C116 104.6(11) . . ?
C16 P2 C116 14.4(9) . . ?
C19 P2 C116 102.6(10) . . ?
C13 P2 C116 117.4(9) . . ?
C113 P2 Rh1 119.7(11) . . ?
C16 P2 Rh1 119.4(3) . . ?
C19 P2 Rh1 114.43(12) . . ?
C13 P2 Rh1 111.6(3) . . ?
C116 P2 Rh1 109.6(8) . . ?
N1 B1 Rh1 137.2(2) . . ?
N1 B1 H1A 110.6(17) . . ?
Rh1 B1 H1A 55.2(17) . . ?
N1 B1 H1B 108.0(17) . . ?
Rh1 B1 H1B 50.9(16) . . ?
H1A B1 H1B 103(2) . . ?
N1 B1 H1C 102.9(18) . . ?
Rh1 B1 H1C 119.7(18) . . ?
H1A B1 H1C 116(2) . . ?
H1B B1 H1C 116(2) . . ?
C2 N1 C1 109.1(3) . . ?
C2 N1 C3 108.5(3) . . ?
C1 N1 C3 108.3(4) . . ?
C2 N1 B1 109.6(3) . . ?
C1 N1 B1 113.4(3) . . ?
C3 N1 B1 107.8(3) . . ?
N1 C1 H1D 109.5 . . ?
N1 C1 H1E 109.5 . . ?
H1D C1 H1E 109.5 . . ?
N1 C1 H1F 109.5 . . ?
H1D C1 H1F 109.5 . . ?
H1E C1 H1F 109.5 . . ?
N1 C2 H2A 109.5 . . ?
N1 C2 H2B 109.5 . . ?
H2A C2 H2B 109.5 . . ?
N1 C2 H2C 109.5 . . ?
H2A C2 H2C 109.5 . . ?
H2B C2 H2C 109.5 . . ?
N1 C3 H3A 109.5 . . ?
N1 C3 H3B 109.5 . . ?
H3A C3 H3B 109.5 . . ?
N1 C3 H3C 109.5 . . ?
H3A C3 H3C 109.5 . . ?
H3B C3 H3C 109.5 . . ?
C6 C4 C5 110.0(3) . . ?
C6 C4 P1 116.4(3) . . ?
C5 C4 P1 112.5(3) . . ?
C6 C4 H4 105.7 . . ?
C5 C4 H4 105.7 . . ?
P1 C4 H4 105.7 . . ?
C4 C5 H5A 109.5 . . ?
C4 C5 H5B 109.5 . . ?
H5A C5 H5B 109.5 . . ?
C4 C5 H5C 109.5 . . ?
H5A C5 H5C 109.5 . . ?
H5B C5 H5C 109.5 . . ?
C4 C6 H6A 109.5 . . ?
C4 C6 H6B 109.5 . . ?
H6A C6 H6B 109.5 . . ?
C4 C6 H6C 109.5 . . ?
H6A C6 H6C 109.5 . . ?
H6B C6 H6C 109.5 . . ?
C8 C7 C9 109.9(3) . . ?
C8 C7 P1 112.8(3) . . ?
C9 C7 P1 117.3(3) . . ?
C8 C7 H7 105.2 . . ?
C9 C7 H7 105.2 . . ?
P1 C7 H7 105.2 . . ?
C7 C8 H8A 109.5 . . ?
C7 C8 H8B 109.5 . . ?
H8A C8 H8B 109.5 . . ?
C7 C8 H8C 109.5 . . ?
H8A C8 H8C 109.5 . . ?
H8B C8 H8C 109.5 . . ?
C7 C9 H9A 109.5 . . ?
C7 C9 H9B 109.5 . . ?
H9A C9 H9B 109.5 . . ?
C7 C9 H9C 109.5 . . ?
H9A C9 H9C 109.5 . . ?
H9B C9 H9C 109.5 . . ?
C11 C10 C12 110.9(4) . . ?
C11 C10 P1 113.6(3) . . ?
C12 C10 P1 112.2(3) . . ?
C11 C10 H10 106.5 . . ?
C12 C10 H10 106.5 . . ?
P1 C10 H10 106.5 . . ?
C10 C11 H11A 109.5 . . ?
C10 C11 H11B 109.5 . . ?
H11A C11 H11B 109.5 . . ?
C10 C11 H11C 109.5 . . ?
H11A C11 H11C 109.5 . . ?
H11B C11 H11C 109.5 . . ?
C10 C12 H12A 109.5 . . ?
C10 C12 H12B 109.5 . . ?
H12A C12 H12B 109.5 . . ?
C10 C12 H12C 109.5 . . ?
H12A C12 H12C 109.5 . . ?
H12B C12 H12C 109.5 . . ?
C14 C13 C15 108.9(8) . . ?
C14 C13 P2 113.5(6) . . ?
C15 C13 P2 112.0(7) . . ?
C14 C13 H13 107.3 . . ?
C15 C13 H13 107.3 . . ?
P2 C13 H13 107.3 . . ?
C114 C113 C115 107(2) . . ?
C114 C113 P2 117.3(18) . . ?
C115 C113 P2 109.5(19) . . ?
C114 C113 H113 107.6 . . ?
C115 C113 H113 107.6 . . ?
P2 C113 H113 107.6 . . ?
C113 C114 H11D 109.5 . . ?
C113 C114 H11E 109.5 . . ?
H11D C114 H11E 109.5 . . ?
C113 C114 H11F 109.5 . . ?
H11D C114 H11F 109.5 . . ?
H11E C114 H11F 109.5 . . ?
C113 C115 H11G 109.5 . . ?
C113 C115 H11H 109.5 . . ?
H11G C115 H11H 109.5 . . ?
C113 C115 H11I 109.5 . . ?
H11G C115 H11I 109.5 . . ?
H11H C115 H11I 109.5 . . ?
C17 C16 C18 111.3(8) . . ?
C17 C16 P2 113.0(7) . . ?
C18 C16 P2 114.5(6) . . ?
C17 C16 H16 105.8 . . ?
C18 C16 H16 105.8 . . ?
P2 C16 H16 105.8 . . ?
C118 C116 C117 112(2) . . ?
C118 C116 P2 111.4(18) . . ?
C117 C116 P2 114.7(18) . . ?
C118 C116 H116 105.9 . . ?
C117 C116 H116 105.9 . . ?
P2 C116 H116 105.9 . . ?
C116 C117 H11J 109.5 . . ?
C116 C117 H11K 109.5 . . ?
H11J C117 H11K 109.5 . . ?
C116 C117 H11L 109.5 . . ?
H11J C117 H11L 109.5 . . ?
H11K C117 H11L 109.5 . . ?
C116 C118 H11M 109.5 . . ?
C116 C118 H11N 109.5 . . ?
H11M C118 H11N 109.5 . . ?
C116 C118 H11O 109.5 . . ?
H11M C118 H11O 109.5 . . ?
H11N C118 H11O 109.5 . . ?
C21 C19 C20 109.1(4) . . ?
C21 C19 P2 113.0(3) . . ?
C20 C19 P2 114.2(3) . . ?
C21 C19 H19 106.7 . . ?
C20 C19 H19 106.7 . . ?
P2 C19 H19 106.7 . . ?
C19 C20 H20A 109.5 . . ?
C19 C20 H20B 109.5 . . ?
H20A C20 H20B 109.5 . . ?
C19 C20 H20C 109.5 . . ?
H20A C20 H20C 109.5 . . ?
H20B C20 H20C 109.5 . . ?
C19 C21 H21A 109.5 . . ?
C19 C21 H21B 109.5 . . ?
H21A C21 H21B 109.5 . . ?
C19 C21 H21C 109.5 . . ?
H21A C21 H21C 109.5 . . ?
H21B C21 H21C 109.5 . . ?
C30 B2 C46 113.9(2) . . ?
C30 B2 C38 110.8(2) . . ?
C46 B2 C38 104.1(2) . . ?
C30 B2 C22 104.4(2) . . ?
C46 B2 C22 110.6(2) . . ?
C38 B2 C22 113.4(2) . . ?
C23 C22 C27 115.5(3) . . ?
C23 C22 B2 122.4(3) . . ?
C27 C22 B2 121.8(2) . . ?
C24 C23 C22 122.2(3) . . ?
C24 C23 H23 118.9 . . ?
C22 C23 H23 118.9 . . ?
C25 C24 C23 121.1(3) . . ?
C25 C24 C28 119.3(3) . . ?
C23 C24 C28 119.5(3) . . ?
C24 C25 C26 118.0(3) . . ?
C24 C25 H25 121.0 . . ?
C26 C25 H25 121.0 . . ?
C25 C26 C27 120.6(3) . . ?
C25 C26 C29 120.2(3) . . ?
C27 C26 C29 119.2(3) . . ?
C26 C27 C22 122.5(3) . . ?
C26 C27 H27 118.7 . . ?
C22 C27 H27 118.7 . . ?
F103 C28 F2 73.6(5) . . ?
F103 C28 F101 111.3(6) . . ?
F2 C28 F101 117.2(8) . . ?
F103 C28 F1 127.1(6) . . ?
F2 C28 F1 109.5(5) . . ?
F101 C28 F1 18.5(6) . . ?
F103 C28 F3 34.2(6) . . ?
F2 C28 F3 105.1(4) . . ?
F101 C28 F3 85.2(5) . . ?
F1 C28 F3 103.6(4) . . ?
F103 C28 F102 104.3(5) . . ?
F2 C28 F102 30.8(4) . . ?
F101 C28 F102 103.4(6) . . ?
F1 C28 F102 89.0(6) . . ?
F3 C28 F102 133.9(5) . . ?
F103 C28 C24 112.9(5) . . ?
F2 C28 C24 116.9(4) . . ?
F101 C28 C24 116.9(7) . . ?
F1 C28 C24 111.4(5) . . ?
F3 C28 C24 109.2(3) . . ?
F102 C28 C24 106.6(5) . . ?
F105 C29 F6 77.7(6) . . ?
F105 C29 F5 117.6(10) . . ?
F6 C29 F5 108.5(9) . . ?
F105 C29 F106 109.3(10) . . ?
F6 C29 F106 122.2(10) . . ?
F5 C29 F106 16.4(13) . . ?
F105 C29 F104 106.5(6) . . ?
F6 C29 F104 29.6(4) . . ?
F5 C29 F104 89.1(8) . . ?
F106 C29 F104 105.3(9) . . ?
F105 C29 F4 24.3(7) . . ?
F6 C29 F4 101.5(6) . . ?
F5 C29 F4 105.5(8) . . ?
F106 C29 F4 92.7(9) . . ?
F104 C29 F4 129.4(6) . . ?
F105 C29 C26 116.3(6) . . ?
F6 C29 C26 115.6(4) . . ?
F5 C29 C26 115.3(9) . . ?
F106 C29 C26 111.5(10) . . ?
F104 C29 C26 107.4(5) . . ?
F4 C29 C26 109.1(5) . . ?
C31 C30 C35 115.4(3) . . ?
C31 C30 B2 122.4(3) . . ?
C35 C30 B2 122.0(2) . . ?
C32 C31 C30 122.5(3) . . ?
C32 C31 H31 118.8 . . ?
C30 C31 H31 118.8 . . ?
C33 C32 C31 121.0(3) . . ?
C33 C32 C36 119.2(3) . . ?
C31 C32 C36 119.7(3) . . ?
C32 C33 C34 117.9(3) . . ?
C32 C33 H33 121.0 . . ?
C34 C33 H33 121.0 . . ?
C33 C34 C35 121.2(3) . . ?
C33 C34 C37 118.5(3) . . ?
C35 C34 C37 120.2(3) . . ?
C34 C35 C30 122.0(3) . . ?
C34 C35 H35 119.0 . . ?
C30 C35 H35 119.0 . . ?
F108 C36 F8 125.4(6) . . ?
F108 C36 F9 41.4(5) . . ?
F8 C36 F9 115.6(6) . . ?
F108 C36 F109 118.4(7) . . ?
F8 C36 F109 32.8(4) . . ?
F9 C36 F109 135.4(5) . . ?
F108 C36 F7 55.5(6) . . ?
F8 C36 F7 105.8(5) . . ?
F9 C36 F7 96.7(5) . . ?
F109 C36 F7 77.1(6) . . ?
F108 C36 F107 97.9(6) . . ?
F8 C36 F107 62.4(5) . . ?
F9 C36 F107 61.6(5) . . ?
F109 C36 F107 94.6(6) . . ?
F7 C36 F107 139.6(4) . . ?
F108 C36 C32 119.2(5) . . ?
F8 C36 C32 115.4(4) . . ?
F9 C36 C32 111.0(4) . . ?
F109 C36 C32 112.5(5) . . ?
F7 C36 C32 110.4(4) . . ?
F107 C36 C32 109.3(4) . . ?
F12 C37 F10 106.3(3) . . ?
F12 C37 F11 106.4(3) . . ?
F10 C37 F11 105.6(3) . . ?
F12 C37 C34 113.3(3) . . ?
F10 C37 C34 112.4(3) . . ?
F11 C37 C34 112.3(3) . . ?
C39 C38 C43 115.4(3) . . ?
C39 C38 B2 124.6(3) . . ?
C43 C38 B2 119.9(3) . . ?
C40 C39 C38 122.3(3) . . ?
C40 C39 H39 118.9 . . ?
C38 C39 H39 118.9 . . ?
C41 C40 C39 121.1(3) . . ?
C41 C40 C44 119.8(3) . . ?
C39 C40 C44 119.0(3) . . ?
C40 C41 C42 118.0(3) . . ?
C40 C41 H41 121.0 . . ?
C42 C41 H41 121.0 . . ?
C41 C42 C43 120.6(3) . . ?
C41 C42 C45 119.9(3) . . ?
C43 C42 C45 119.4(3) . . ?
C42 C43 C38 122.5(3) . . ?
C42 C43 H43 118.7 . . ?
C38 C43 H43 118.7 . . ?
F13 C44 F15 107.4(3) . . ?
F13 C44 F14 107.0(3) . . ?
F15 C44 F14 105.3(3) . . ?
F13 C44 C40 113.0(3) . . ?
F15 C44 C40 112.5(3) . . ?
F14 C44 C40 111.2(3) . . ?
F117 C45 F17 120.8(7) . . ?
F117 C45 F116 103.3(7) . . ?
F17 C45 F116 79.1(6) . . ?
F117 C45 F18 78.1(6) . . ?
F17 C45 F18 103.4(5) . . ?
F116 C45 F18 28.5(4) . . ?
F117 C45 F118 104.0(7) . . ?
F17 C45 F118 31.8(4) . . ?
F116 C45 F118 109.6(7) . . ?
F18 C45 F118 129.4(6) . . ?
F117 C45 F16 24.6(7) . . ?
F17 C45 F16 112.3(6) . . ?
F116 C45 F16 126.3(6) . . ?
F18 C45 F16 102.5(5) . . ?
F118 C45 F16 86.7(6) . . ?
F117 C45 C42 118.6(7) . . ?
F17 C45 C42 115.4(4) . . ?
F116 C45 C42 109.8(6) . . ?
F18 C45 C42 111.5(4) . . ?
F118 C45 C42 111.0(5) . . ?
F16 C45 C42 110.8(5) . . ?
C51 C46 C47 116.2(3) . . ?
C51 C46 B2 124.2(3) . . ?
C47 C46 B2 119.5(3) . . ?
C48 C47 C46 122.5(3) . . ?
C48 C47 H47 118.8 . . ?
C46 C47 H47 118.8 . . ?
C47 C48 C49 120.1(3) . . ?
C47 C48 C52 120.4(3) . . ?
C49 C48 C52 119.4(3) . . ?
C50 C49 C48 118.6(3) . . ?
C50 C49 H49 120.7 . . ?
C48 C49 H49 120.7 . . ?
C49 C50 C51 121.0(3) . . ?
C49 C50 C53 119.7(3) . . ?
C51 C50 C53 119.4(3) . . ?
C46 C51 C50 121.6(3) . . ?
C46 C51 H51 119.2 . . ?
C50 C51 H51 119.2 . . ?
F20 C52 F21 106.6(3) . . ?
F20 C52 F19 104.8(3) . . ?
F21 C52 F19 105.0(3) . . ?
F20 C52 C48 112.9(3) . . ?
F21 C52 C48 113.9(3) . . ?
F19 C52 C48 112.9(3) . . ?
F123 C53 F23 123.3(7) . . ?
F123 C53 F22 70.6(6) . . ?
F23 C53 F22 110.7(6) . . ?
F123 C53 F122 110.9(8) . . ?
F23 C53 F122 22.6(8) . . ?
F22 C53 F122 127.6(7) . . ?
F123 C53 F124 105.4(6) . . ?
F23 C53 F124 79.8(7) . . ?
F22 C53 F124 37.7(4) . . ?
F122 C53 F124 101.6(7) . . ?
F123 C53 F24 32.4(5) . . ?
F23 C53 F24 103.5(6) . . ?
F22 C53 F24 101.5(5) . . ?
F122 C53 F24 84.6(7) . . ?
F124 C53 F24 131.0(5) . . ?
F123 C53 C50 115.8(5) . . ?
F23 C53 C50 114.2(5) . . ?
F22 C53 C50 113.9(4) . . ?
F122 C53 C50 111.4(6) . . ?
F124 C53 C50 110.7(4) . . ?
F24 C53 C50 111.9(4) . . ?

loop_
_geom_bond_atom_site_label_1
_geom_bond_atom_site_label_2
_geom_bond_distance
_geom_bond_site_symmetry_2
_geom_bond_publ_flag
Rh1 P2 2.3194(9) . ?
Rh1 B1 2.325(4) . ?
Rh1 P1 2.3259(9) . ?
Rh1 H0A 1.50(3) . ?
Rh1 H0B 1.50(3) . ?
Rh1 H1A 1.91(4) . ?
Rh1 H1B 1.82(4) . ?
P1 C10 1.856(4) . ?
P1 C4 1.863(4) . ?
P1 C7 1.874(4) . ?
P2 C113 1.75(3) . ?
P2 C16 1.808(10) . ?
P2 C19 1.855(4) . ?
P2 C13 1.921(10) . ?
P2 C116 1.95(3) . ?
B1 N1 1.604(5) . ?
B1 H1A 1.25(3) . ?
B1 H1B 1.25(3) . ?
B1 H1C 1.16(4) . ?
N1 C2 1.478(5) . ?
N1 C1 1.483(5) . ?
N1 C3 1.494(5) . ?
C1 H1D 0.9800 . ?
C1 H1E 0.9800 . ?
C1 H1F 0.9800 . ?
C2 H2A 0.9800 . ?
C2 H2B 0.9800 . ?
C2 H2C 0.9800 . ?
C3 H3A 0.9800 . ?
C3 H3B 0.9800 . ?
C3 H3C 0.9800 . ?
C4 C6 1.524(5) . ?
C4 C5 1.533(5) . ?
C4 H4 1.0000 . ?
C5 H5A 0.9800 . ?
C5 H5B 0.9800 . ?
C5 H5C 0.9800 . ?
C6 H6A 0.9800 . ?
C6 H6B 0.9800 . ?
C6 H6C 0.9800 . ?
C7 C8 1.521(6) . ?
C7 C9 1.534(5) . ?
C7 H7 1.0000 . ?
C8 H8A 0.9800 . ?
C8 H8B 0.9800 . ?
C8 H8C 0.9800 . ?
C9 H9A 0.9800 . ?
C9 H9B 0.9800 . ?
C9 H9C 0.9800 . ?
C10 C11 1.515(7) . ?
C10 C12 1.523(7) . ?
C10 H10 1.0000 . ?
C11 H11A 0.9800 . ?
C11 H11B 0.9800 . ?
C11 H11C 0.9800 . ?
C12 H12A 0.9800 . ?
C12 H12B 0.9800 . ?
C12 H12C 0.9800 . ?
C13 C14 1.503(13) . ?
C13 C15 1.537(10) . ?
C13 H13 1.0000 . ?
C14 H14A 0.9800 . ?
C14 H14B 0.9800 . ?
C14 H14C 0.9800 . ?
C15 H15A 0.9800 . ?
C15 H15B 0.9800 . ?
C15 H15C 0.9800 . ?
C113 C114 1.53(3) . ?
C113 C115 1.55(3) . ?
C113 H113 1.0000 . ?
C114 H11D 0.9800 . ?
C114 H11E 0.9800 . ?
C114 H11F 0.9800 . ?
C115 H11G 0.9800 . ?
C115 H11H 0.9800 . ?
C115 H11I 0.9800 . ?
C16 C17 1.522(11) . ?
C16 C18 1.551(11) . ?
C16 H16 1.0000 . ?
C17 H17A 0.9800 . ?
C17 H17B 0.9800 . ?
C17 H17C 0.9800 . ?
C18 H18A 0.9800 . ?
C18 H18B 0.9800 . ?
C18 H18C 0.9800 . ?
C116 C118 1.55(3) . ?
C116 C117 1.56(3) . ?
C116 H116 1.0000 . ?
C117 H11J 0.9800 . ?
C117 H11K 0.9800 . ?
C117 H11L 0.9800 . ?
C118 H11M 0.9800 . ?
C118 H11N 0.9800 . ?
C118 H11O 0.9800 . ?
C19 C21 1.514(6) . ?
C19 C20 1.519(6) . ?
C19 H19 1.0000 . ?
C20 H20A 0.9800 . ?
C20 H20B 0.9800 . ?
C20 H20C 0.9800 . ?
C21 H21A 0.9800 . ?
C21 H21B 0.9800 . ?
C21 H21C 0.9800 . ?
B2 C30 1.638(4) . ?
B2 C46 1.643(4) . ?
B2 C38 1.643(4) . ?
B2 C22 1.643(4) . ?
C22 C23 1.398(4) . ?
C22 C27 1.399(4) . ?
C23 C24 1.390(5) . ?
C23 H23 0.9500 . ?
C24 C25 1.381(5) . ?
C24 C28 1.494(5) . ?
C25 C26 1.386(4) . ?
C25 H25 0.9500 . ?
C26 C27 1.390(4) . ?
C26 C29 1.494(5) . ?
C27 H27 0.9500 . ?
C28 F103 1.302(6) . ?
C28 F2 1.309(5) . ?
C28 F101 1.324(7) . ?
C28 F1 1.330(5) . ?
C28 F3 1.408(5) . ?
C28 F102 1.409(7) . ?
C29 F105 1.224(11) . ?
C29 F6 1.291(8) . ?
C29 F5 1.311(18) . ?
C29 F106 1.351(19) . ?
C29 F104 1.412(11) . ?
C29 F4 1.444(10) . ?
C30 C31 1.404(4) . ?
C30 C35 1.405(4) . ?
C31 C32 1.386(5) . ?
C31 H31 0.9500 . ?
C32 C33 1.382(5) . ?
C32 C36 1.495(5) . ?
C33 C34 1.386(4) . ?
C33 H33 0.9500 . ?
C34 C35 1.390(4) . ?
C34 C37 1.498(4) . ?
C35 H35 0.9500 . ?
C36 F108 1.221(8) . ?
C36 F8 1.230(7) . ?
C36 F9 1.299(7) . ?
C36 F109 1.350(9) . ?
C36 F7 1.413(6) . ?
C36 F107 1.469(8) . ?
C37 F12 1.327(4) . ?
C37 F10 1.331(4) . ?
C37 F11 1.331(4) . ?
C38 C39 1.397(4) . ?
C38 C43 1.404(4) . ?
C39 C40 1.392(4) . ?
C39 H39 0.9500 . ?
C40 C41 1.381(4) . ?
C40 C44 1.497(4) . ?
C41 C42 1.387(5) . ?
C41 H41 0.9500 . ?
C42 C43 1.391(4) . ?
C42 C45 1.486(5) . ?
C43 H43 0.9500 . ?
C44 F13 1.328(4) . ?
C44 F15 1.334(4) . ?
C44 F14 1.352(4) . ?
C45 F117 1.266(12) . ?
C45 F17 1.309(7) . ?
C45 F116 1.351(12) . ?
C45 F18 1.356(8) . ?
C45 F118 1.375(10) . ?
C45 F16 1.380(9) . ?
C46 C51 1.394(4) . ?
C46 C47 1.402(4) . ?
C47 C48 1.384(4) . ?
C47 H47 0.9500 . ?
C48 C49 1.392(5) . ?
C48 C52 1.488(5) . ?
C49 C50 1.376(5) . ?
C49 H49 0.9500 . ?
C50 C51 1.397(4) . ?
C50 C53 1.497(4) . ?
C51 H51 0.9500 . ?
C52 F20 1.327(4) . ?
C52 F21 1.330(4) . ?
C52 F19 1.336(4) . ?
C53 F123 1.228(9) . ?
C53 F23 1.272(11) . ?
C53 F22 1.291(6) . ?
C53 F122 1.334(13) . ?
C53 F124 1.386(8) . ?
C53 F24 1.402(8) . ?
